data_1544848
loop_
_publ_author_name
'Kudoh, Y.'
'Kuribayashi, T.'
'Mizobata, H.'
'Ohtani, E.'
'Sasaki, S.'
'Tanaka, M.'

_publ_section_title
;
 Pressure dependence of u parameter in ringwoodite up to 7.9 GPa Sample:
 3.2 GPa
;
_journal_name_full 'Journal of Mineralogical and Petrological Sciences'
_journal_page_first 8
_journal_page_last 11
_journal_volume 102
_journal_year 2007
_chemical_formula_sum 'H0.03 Mg1.97 O4 Si'
_chemical_name_common 'Mg1.97SiH0.03O4 ringwoodite at 3.2 GPa'
_chemical_name_mineral ringwoodite
_space_group_IT_number 227
_space_group_name_H-M_alt 'F d -3 m'
_symmetry_space_group_name_Hall '-F 4vw 2vw 3'
_symmetry_space_group_name_H-M 'F d -3 m :2'
_cell_angle_alpha 90
_cell_angle_beta 90
_cell_angle_gamma 90
_cell_formula_units_Z 8
_cell_length_a 8.014(1)
_cell_length_b 8.014(1)
_cell_length_c 8.014(1)
_cell_volume 514.69(11)
_diffrn_ambient_pressure 3.2E+6
_cod_data_source_file ringwoodite_3.2GPa.cif
_cod_data_source_block ringwoodite_3.2GPa
_cod_depositor_comments
;I added _diffrn_ambient_pressure tag to make measured pressure
 apparent.
;
_cod_original_formula_sum 'Mg1.97 Si H0.03 O4'
_cod_database_code 1544848

loop_
_space_group_symop_operation_xyz
'x, y, z'
'-x, -y, -z'
'-x+3/4, -y+1/4, z+1/2'
'x+1/4, y+3/4, -z+1/2'
'-x+1/4, y+1/2, -z+3/4'
'x+3/4, -y+1/2, z+1/4'
'x+1/2, -y+3/4, -z+1/4'
'-x+1/2, y+1/4, z+3/4'
'z, x, y'
'-z, -x, -y'
'z+1/2, -x+3/4, -y+1/4'
'-z+1/2, x+1/4, y+3/4'
'-z+3/4, -x+1/4, y+1/2'
'z+1/4, x+3/4, -y+1/2'
'-z+1/4, x+1/2, -y+3/4'
'z+3/4, -x+1/2, y+1/4'
'y, z, x'
'-y, -z, -x'
'-y+1/4, z+1/2, -x+3/4'
'y+3/4, -z+1/2, x+1/4'
'y+1/2, -z+3/4, -x+1/4'
'-y+1/2, z+1/4, x+3/4'
'-y+3/4, -z+1/4, x+1/2'
'y+1/4, z+3/4, -x+1/2'
'y+3/4, x+1/4, -z+1/2'
'-y+1/4, -x+3/4, z+1/2'
'-y, -x, -z'
'y, x, z'
'y+1/4, -x+1/2, z+3/4'
'-y+3/4, x+1/2, -z+1/4'
'-y+1/2, x+3/4, z+1/4'
'y+1/2, -x+1/4, -z+3/4'
'x+3/4, z+1/4, -y+1/2'
'-x+1/4, -z+3/4, y+1/2'
'-x+1/2, z+3/4, y+1/4'
'x+1/2, -z+1/4, -y+3/4'
'-x, -z, -y'
'x, z, y'
'x+1/4, -z+1/2, y+3/4'
'-x+3/4, z+1/2, -y+1/4'
'z+3/4, y+1/4, -x+1/2'
'-z+1/4, -y+3/4, x+1/2'
'z+1/4, -y+1/2, x+3/4'
'-z+3/4, y+1/2, -x+1/4'
'-z+1/2, y+3/4, x+1/4'
'z+1/2, -y+1/4, -x+3/4'
'-z, -y, -x'
'z, y, x'
'x, y+1/2, z+1/2'
'-x, -y+1/2, -z+1/2'
'-x+3/4, -y+3/4, z'
'x+1/4, y+1/4, -z'
'-x+1/4, y, -z+1/4'
'x+3/4, -y, z+3/4'
'x+1/2, -y+1/4, -z+3/4'
'-x+1/2, y+3/4, z+1/4'
'z, x+1/2, y+1/2'
'-z, -x+1/2, -y+1/2'
'z+1/2, -x+1/4, -y+3/4'
'-z+1/2, x+3/4, y+1/4'
'-z+3/4, -x+3/4, y'
'z+1/4, x+1/4, -y'
'-z+1/4, x, -y+1/4'
'z+3/4, -x, y+3/4'
'y, z+1/2, x+1/2'
'-y, -z+1/2, -x+1/2'
'-y+1/4, z, -x+1/4'
'y+3/4, -z, x+3/4'
'y+1/2, -z+1/4, -x+3/4'
'-y+1/2, z+3/4, x+1/4'
'-y+3/4, -z+3/4, x'
'y+1/4, z+1/4, -x'
'y+3/4, x+3/4, -z'
'-y+1/4, -x+1/4, z'
'-y, -x+1/2, -z+1/2'
'y, x+1/2, z+1/2'
'y+1/4, -x, z+1/4'
'-y+3/4, x, -z+3/4'
'-y+1/2, x+1/4, z+3/4'
'y+1/2, -x+3/4, -z+1/4'
'x+3/4, z+3/4, -y'
'-x+1/4, -z+1/4, y'
'-x+1/2, z+1/4, y+3/4'
'x+1/2, -z+3/4, -y+1/4'
'-x, -z+1/2, -y+1/2'
'x, z+1/2, y+1/2'
'x+1/4, -z, y+1/4'
'-x+3/4, z, -y+3/4'
'z+3/4, y+3/4, -x'
'-z+1/4, -y+1/4, x'
'z+1/4, -y, x+1/4'
'-z+3/4, y, -x+3/4'
'-z+1/2, y+1/4, x+3/4'
'z+1/2, -y+3/4, -x+1/4'
'-z, -y+1/2, -x+1/2'
'z, y+1/2, x+1/2'
'x+1/2, y, z+1/2'
'-x+1/2, -y, -z+1/2'
'-x+1/4, -y+1/4, z'
'x+3/4, y+3/4, -z'
'-x+3/4, y+1/2, -z+1/4'
'x+1/4, -y+1/2, z+3/4'
'x, -y+3/4, -z+3/4'
'-x, y+1/4, z+1/4'
'z+1/2, x, y+1/2'
'-z+1/2, -x, -y+1/2'
'z, -x+3/4, -y+3/4'
'-z, x+1/4, y+1/4'
'-z+1/4, -x+1/4, y'
'z+3/4, x+3/4, -y'
'-z+3/4, x+1/2, -y+1/4'
'z+1/4, -x+1/2, y+3/4'
'y+1/2, z, x+1/2'
'-y+1/2, -z, -x+1/2'
'-y+3/4, z+1/2, -x+1/4'
'y+1/4, -z+1/2, x+3/4'
'y, -z+3/4, -x+3/4'
'-y, z+1/4, x+1/4'
'-y+1/4, -z+1/4, x'
'y+3/4, z+3/4, -x'
'y+1/4, x+1/4, -z'
'-y+3/4, -x+3/4, z'
'-y+1/2, -x, -z+1/2'
'y+1/2, x, z+1/2'
'y+3/4, -x+1/2, z+1/4'
'-y+1/4, x+1/2, -z+3/4'
'-y, x+3/4, z+3/4'
'y, -x+1/4, -z+1/4'
'x+1/4, z+1/4, -y'
'-x+3/4, -z+3/4, y'
'-x, z+3/4, y+3/4'
'x, -z+1/4, -y+1/4'
'-x+1/2, -z, -y+1/2'
'x+1/2, z, y+1/2'
'x+3/4, -z+1/2, y+1/4'
'-x+1/4, z+1/2, -y+3/4'
'z+1/4, y+1/4, -x'
'-z+3/4, -y+3/4, x'
'z+3/4, -y+1/2, x+1/4'
'-z+1/4, y+1/2, -x+3/4'
'-z, y+3/4, x+3/4'
'z, -y+1/4, -x+1/4'
'-z+1/2, -y, -x+1/2'
'z+1/2, y, x+1/2'
'x+1/2, y+1/2, z'
'-x+1/2, -y+1/2, -z'
'-x+1/4, -y+3/4, z+1/2'
'x+3/4, y+1/4, -z+1/2'
'-x+3/4, y, -z+3/4'
'x+1/4, -y, z+1/4'
'x, -y+1/4, -z+1/4'
'-x, y+3/4, z+3/4'
'z+1/2, x+1/2, y'
'-z+1/2, -x+1/2, -y'
'z, -x+1/4, -y+1/4'
'-z, x+3/4, y+3/4'
'-z+1/4, -x+3/4, y+1/2'
'z+3/4, x+1/4, -y+1/2'
'-z+3/4, x, -y+3/4'
'z+1/4, -x, y+1/4'
'y+1/2, z+1/2, x'
'-y+1/2, -z+1/2, -x'
'-y+3/4, z, -x+3/4'
'y+1/4, -z, x+1/4'
'y, -z+1/4, -x+1/4'
'-y, z+3/4, x+3/4'
'-y+1/4, -z+3/4, x+1/2'
'y+3/4, z+1/4, -x+1/2'
'y+1/4, x+3/4, -z+1/2'
'-y+3/4, -x+1/4, z+1/2'
'-y+1/2, -x+1/2, -z'
'y+1/2, x+1/2, z'
'y+3/4, -x, z+3/4'
'-y+1/4, x, -z+1/4'
'-y, x+1/4, z+1/4'
'y, -x+3/4, -z+3/4'
'x+1/4, z+3/4, -y+1/2'
'-x+3/4, -z+1/4, y+1/2'
'-x, z+1/4, y+1/4'
'x, -z+3/4, -y+3/4'
'-x+1/2, -z+1/2, -y'
'x+1/2, z+1/2, y'
'x+3/4, -z, y+3/4'
'-x+1/4, z, -y+1/4'
'z+1/4, y+3/4, -x+1/2'
'-z+3/4, -y+1/4, x+1/2'
'z+3/4, -y, x+3/4'
'-z+1/4, y, -x+1/4'
'-z, y+1/4, x+1/4'
'z, -y+3/4, -x+3/4'
'-z+1/2, -y+1/2, -x'
'z+1/2, y+1/2, x'

loop_
_atom_site_label
_atom_site_occupancy
_atom_site_fract_x
_atom_site_fract_y
_atom_site_fract_z
_atom_site_adp_type
_atom_site_B_iso_or_equiv
_atom_site_type_symbol
Mg 0.9800 0.500000 0.500000 0.500000 Biso 0.655000 Mg
Si 1.0 0.125000 0.125000 0.125000 Biso 0.559000 Si
O1 1.0 0.2428(5) 0.2428(5) 0.2428(5) Biso 0.594000 O
